data_4507252
loop_
_publ_author_name
'Lin, Zu-Jin'
'Han, Li-Wei'
'Wu, Dong-Shuang'
'Huang, Yuan-Biao'
'Cao, Rong'

_publ_section_title
;
 Structure Versatility of Coordination Polymers Constructed from a
 Semirigid Tetracarboxylate Ligand: Syntheses, Structures, and
 Photoluminescent Properties
;
_journal_issue 1
_journal_name_full 'Crystal Growth &amp; Design'
_journal_page_first 255
_journal_paper_doi 10.1021/cg301405r
_journal_volume 13
_journal_year 2013
_chemical_formula_sum 'C17 H8 Gd O9'
_chemical_formula_weight 513.48
_chemical_name_systematic
; 
 ? 
;
_space_group_IT_number 20
_symmetry_cell_setting orthorhombic
_symmetry_space_group_name_Hall 'C 2c 2'
_symmetry_space_group_name_H-M 'C 2 2 21'
_atom_sites_solution_hydrogens geom
_atom_sites_solution_primary direct
_atom_sites_solution_secondary difmap
_audit_creation_method SHELXL-97
_cell_angle_alpha 90.00
_cell_angle_beta 90.00
_cell_angle_gamma 90.00
_cell_formula_units_Z 8
_cell_length_a 14.6641(10)
_cell_length_b 16.3979(8)
_cell_length_c 16.5888(8)
_cell_measurement_reflns_used 2417
_cell_measurement_temperature 298(2)
_cell_measurement_theta_max 28.9589
_cell_measurement_theta_min 2.4506
_cell_volume 3989.0(4)
_computing_cell_refinement
;
CrysAlisPro, Agilent Technologies,
Version 1.171.35.15 (release 03-08-2011 CrysAlis171 .NET)
(compiled Aug  3 2011,13:03:54)
;
_computing_data_collection
;
CrysAlisPro, Agilent Technologies,
Version 1.171.35.15 (release 03-08-2011 CrysAlis171 .NET)
(compiled Aug  3 2011,13:03:54)
;
_computing_data_reduction
;
CrysAlisPro, Agilent Technologies,
Version 1.171.35.15 (release 03-08-2011 CrysAlis171 .NET)
(compiled Aug  3 2011,13:03:54)
;
_computing_structure_refinement 'SHELXL-97 (Sheldrick, 1997)'
_computing_structure_solution 'SHELXS-97 (Sheldrick, 1990)'
_diffrn_ambient_temperature 298(2)
_diffrn_detector_area_resol_mean 16.2083
_diffrn_measured_fraction_theta_full 0.999
_diffrn_measured_fraction_theta_max 0.999
_diffrn_measurement_device_type 'Xcalibur, Eos'
_diffrn_measurement_method '\w scans'
_diffrn_radiation_monochromator graphite
_diffrn_radiation_source 'fine-focus sealed tube'
_diffrn_radiation_type MoK\a
_diffrn_radiation_wavelength 0.71073
_diffrn_reflns_av_R_equivalents 0.0347
_diffrn_reflns_av_sigmaI/netI 0.0551
_diffrn_reflns_limit_h_max 15
_diffrn_reflns_limit_h_min -17
_diffrn_reflns_limit_k_max 19
_diffrn_reflns_limit_k_min -18
_diffrn_reflns_limit_l_max 19
_diffrn_reflns_limit_l_min -19
_diffrn_reflns_number 5256
_diffrn_reflns_theta_full 25.00
_diffrn_reflns_theta_max 25.00
_diffrn_reflns_theta_min 2.46
_diffrn_standards_number 6234
_exptl_absorpt_coefficient_mu 3.368
_exptl_absorpt_correction_T_max 0.6686
_exptl_absorpt_correction_T_min 0.5824
_exptl_absorpt_correction_type multi-scan
_exptl_crystal_colour colorless
_exptl_crystal_density_diffrn 1.710
_exptl_crystal_density_method 'not measured'
_exptl_crystal_description block
_exptl_crystal_F_000 1968
_exptl_crystal_size_max 0.18
_exptl_crystal_size_mid 0.14
_exptl_crystal_size_min 0.13
_platon_squeeze_details
;
;
_refine_diff_density_max 1.648
_refine_diff_density_min -0.783
_refine_diff_density_rms 0.138
_refine_ls_abs_structure_details 'Flack H D (1983), Acta Cryst. A39, 876-881'
_refine_ls_abs_structure_Flack 0.02(3)
_refine_ls_extinction_method none
_refine_ls_goodness_of_fit_ref 1.110
_refine_ls_hydrogen_treatment constr
_refine_ls_matrix_type full
_refine_ls_number_parameters 251
_refine_ls_number_reflns 3176
_refine_ls_number_restraints 0
_refine_ls_restrained_S_all 1.110
_refine_ls_R_factor_all 0.0455
_refine_ls_R_factor_gt 0.0394
_refine_ls_shift/su_max 0.000
_refine_ls_shift/su_mean 0.000
_refine_ls_structure_factor_coef Fsqd
_refine_ls_weighting_details 'calc w=1/[\s^2^(Fo^2^)+(0.0485P)^2^+2.1585P] where P=(Fo^2^+2Fc^2^)/3'
_refine_ls_weighting_scheme calc
_refine_ls_wR_factor_gt 0.0933
_refine_ls_wR_factor_ref 0.0954
_reflns_number_gt 2842
_reflns_number_total 3176
_reflns_threshold_expression >2sigma(I)
_cod_data_source_file cg301405r_si_003.cif
_cod_data_source_block 7
_cod_depositor_comments
;
The following automatic conversions were performed:

'_exptl_absorpt_correction_type' value 'Multi-scan' changed to
'multi-scan' according to
/home/saulius/struct/CIF-dictionaries/cif_core.dic dictionary named
'cif_core.dic' version 2.4.2 from 2011-04-26.

Automatic conversion script
Id: cif_fix_values 1891 2012-01-12 08:04:46Z andrius 
;
_cod_original_sg_symbol_H-M C222(1)
_cod_database_code 4507252

loop_
_symmetry_equiv_pos_as_xyz
'x, y, z'
'-x, -y, z+1/2'
'x, -y, -z'
'-x, y, -z+1/2'
'x+1/2, y+1/2, z'
'-x+1/2, -y+1/2, z+1/2'
'x+1/2, -y+1/2, -z'
'-x+1/2, y+1/2, -z+1/2'

loop_
_atom_site_label
_atom_site_type_symbol
_atom_site_fract_x
_atom_site_fract_y
_atom_site_fract_z
_atom_site_U_iso_or_equiv
_atom_site_adp_type
_atom_site_occupancy
_atom_site_symmetry_multiplicity
_atom_site_calc_flag
_atom_site_refinement_flags
Gd1 Gd 0.66322(4) 0.0000 1.0000 0.01999(17) Uani 1 2 d S
Gd2 Gd 0.5000 0.16692(4) 0.7500 0.02023(16) Uani 1 2 d S
C1 C 0.6330(9) 0.2903(6) 0.7866(6) 0.035(3) Uani 1 1 d .
C2 C 0.7021(7) 0.3545(6) 0.8072(6) 0.032(3) Uani 1 1 d .
C3 C 0.7094(9) 0.3815(7) 0.8874(7) 0.049(4) Uani 1 1 d .
H3 H 0.6708 0.3602 0.9267 0.058 Uiso 1 1 calc R
C4 C 0.7731(11) 0.4391(8) 0.9081(7) 0.067(5) Uani 1 1 d .
C5 C 0.8204(10) 0.4791(7) 0.8477(6) 0.054(4) Uani 1 1 d .
H5 H 0.8591 0.5220 0.8609 0.064 Uiso 1 1 calc R
C6 C 0.8106(7) 0.4556(6) 0.7672(5) 0.026(2) Uani 1 1 d .
C7 C 0.7523(7) 0.3929(5) 0.7470(8) 0.026(2) Uani 1 1 d .
H7 H 0.7467 0.3764 0.6936 0.031 Uiso 1 1 calc R
C8 C 0.8641(6) 0.5011(8) 0.7034(5) 0.031(2) Uani 1 1 d .
C9 C 0.8006(16) 0.4526(16) 0.9941(15) 0.037(4) Uani 0.50 1 d P
H9A H 0.7827 0.4068 1.0276 0.045 Uiso 0.50 1 calc PR
H9B H 0.8660 0.4601 0.9985 0.045 Uiso 0.50 1 calc PR
C10 C 0.4961(9) 0.1414(6) 0.9550(5) 0.032(2) Uani 1 1 d .
C11 C 0.4500(6) 0.1944(6) 1.0168(5) 0.023(2) Uani 1 1 d .
C12 C 0.3912(6) 0.2567(6) 0.9958(9) 0.028(2) Uani 1 1 d .
H12 H 0.3769 0.2659 0.9419 0.034 Uiso 1 1 calc R
C13 C 0.3539(7) 0.3049(6) 1.0548(6) 0.031(3) Uani 1 1 d .
C14 C 0.3794(9) 0.2949(8) 1.1339(8) 0.055(4) Uani 1 1 d .
H14 H 0.3582 0.3306 1.1732 0.066 Uiso 1 1 calc R
C15 C 0.4375(9) 0.2307(9) 1.1549(7) 0.064(4) Uani 1 1 d .
C16 C 0.4747(7) 0.1833(8) 1.0961(7) 0.050(4) Uani 1 1 d .
H16 H 0.5169 0.1432 1.1095 0.060 Uiso 1 1 calc R
C17 C 0.2922(8) 0.3768(7) 1.0322(7) 0.037(3) Uani 1 1 d .
C18 C 0.455(2) 0.2005(15) 1.2437(18) 0.046(5) Uani 0.50 1 d P
H18A H 0.4026 0.2108 1.2779 0.055 Uiso 0.50 1 calc PR
H18B H 0.4693 0.1427 1.2449 0.055 Uiso 0.50 1 calc PR
O1 O 0.5655(7) 0.2758(5) 0.8320(5) 0.061(3) Uani 1 1 d .
O2 O 0.6420(6) 0.2463(5) 0.7256(4) 0.049(2) Uani 1 1 d .
O3 O 0.8680(5) 0.4662(4) 0.6354(4) 0.0266(16) Uani 1 1 d .
O4 O 0.8991(5) 0.5658(4) 0.7244(4) 0.038(2) Uani 1 1 d .
O5 O 0.4577(5) 0.1417(4) 0.8848(4) 0.0269(16) Uani 1 1 d .
O6 O 0.5555(6) 0.0964(5) 0.9765(4) 0.051(3) Uani 1 1 d .
O7 O 0.2672(9) 0.3866(7) 0.9648(6) 0.095(5) Uani 1 1 d .
O8 O 0.2705(8) 0.4268(7) 1.0841(6) 0.087(4) Uani 1 1 d .
O9 O 0.7531(10) 0.4752(10) 0.9827(9) 0.037(4) Uani 0.50 1 d P
O10 O 0.4707(13) 0.2471(10) 1.2330(10) 0.046(5) Uani 0.50 1 d P

loop_
_atom_site_aniso_label
_atom_site_aniso_U_11
_atom_site_aniso_U_22
_atom_site_aniso_U_33
_atom_site_aniso_U_23
_atom_site_aniso_U_13
_atom_site_aniso_U_12
Gd1 0.0265(3) 0.0213(3) 0.0121(3) -0.0007(3) 0.000 0.000
Gd2 0.0278(3) 0.0216(3) 0.0113(3) 0.000 0.0004(3) 0.000
C1 0.066(8) 0.021(5) 0.019(5) -0.003(5) 0.018(5) -0.020(5)
C2 0.040(6) 0.029(5) 0.026(5) -0.002(5) 0.009(5) -0.012(5)
C3 0.079(10) 0.044(6) 0.024(6) 0.001(5) 0.014(6) -0.021(7)
C4 0.115(13) 0.067(9) 0.019(6) -0.008(6) 0.011(7) -0.046(9)
C5 0.089(10) 0.058(8) 0.014(5) 0.007(5) -0.007(6) -0.056(8)
C6 0.028(5) 0.039(5) 0.011(5) -0.004(4) 0.008(4) -0.002(4)
C7 0.045(6) 0.020(4) 0.012(4) 0.003(6) 0.001(5) -0.013(4)
C8 0.042(6) 0.042(5) 0.010(5) 0.016(5) 0.003(4) 0.003(7)
C9 0.049(10) 0.057(11) 0.007(7) -0.006(6) -0.002(7) -0.023(9)
C10 0.044(6) 0.030(5) 0.023(5) 0.007(4) -0.002(6) 0.000(6)
C11 0.024(5) 0.037(5) 0.007(5) 0.003(4) -0.002(4) 0.003(4)
C12 0.033(5) 0.038(5) 0.014(5) -0.001(5) -0.001(6) 0.006(4)
C13 0.031(6) 0.044(6) 0.016(5) 0.004(5) -0.006(4) 0.013(5)
C14 0.056(8) 0.078(9) 0.030(7) -0.007(7) -0.011(6) 0.026(7)
C15 0.057(8) 0.110(12) 0.025(6) -0.020(7) -0.017(6) 0.052(9)
C16 0.041(8) 0.079(9) 0.030(6) 0.001(6) -0.004(5) 0.042(7)
C17 0.037(7) 0.038(6) 0.035(7) -0.006(5) -0.001(5) 0.011(5)
C18 0.059(10) 0.066(10) 0.012(7) -0.004(10) -0.001(6) 0.040(12)
O1 0.078(6) 0.062(5) 0.042(5) -0.025(4) 0.026(5) -0.044(5)
O2 0.062(6) 0.050(5) 0.033(5) -0.016(4) 0.003(4) -0.020(4)
O3 0.040(4) 0.027(3) 0.012(3) -0.001(3) 0.003(3) 0.006(3)
O4 0.055(5) 0.034(4) 0.024(4) -0.010(3) 0.004(3) -0.029(4)
O5 0.034(4) 0.037(4) 0.010(3) -0.004(3) 0.001(3) -0.002(3)
O6 0.059(5) 0.069(5) 0.027(5) -0.007(4) -0.012(4) 0.046(5)
O7 0.151(11) 0.106(8) 0.027(5) -0.023(5) -0.033(6) 0.109(8)
O8 0.099(8) 0.106(8) 0.055(6) -0.033(6) -0.028(6) 0.072(7)
O9 0.049(10) 0.057(11) 0.007(7) -0.006(6) -0.002(7) -0.023(9)
O10 0.059(10) 0.066(10) 0.012(7) -0.004(10) -0.001(6) 0.040(12)

loop_
_atom_type_symbol
_atom_type_description
_atom_type_scat_dispersion_real
_atom_type_scat_dispersion_imag
_atom_type_scat_source
C C 0.0033 0.0016 'International Tables Vol C Tables 4.2.6.8 and 6.1.1.4'
H H 0.0000 0.0000 'International Tables Vol C Tables 4.2.6.8 and 6.1.1.4'
O O 0.0106 0.0060 'International Tables Vol C Tables 4.2.6.8 and 6.1.1.4'
Gd Gd -0.1653 3.9035 'International Tables Vol C Tables 4.2.6.8 and 6.1.1.4'

loop_
_geom_angle_atom_site_label_1
_geom_angle_atom_site_label_2
_geom_angle_atom_site_label_3
_geom_angle
_geom_angle_site_symmetry_1
_geom_angle_site_symmetry_3
O6 Gd1 O6 91.7(5) 3_557 .
O6 Gd1 O3 82.3(2) 3_557 8_646
O6 Gd1 O3 82.2(2) . 8_646
O6 Gd1 O3 82.2(2) 3_557 6_655
O6 Gd1 O3 82.3(2) . 6_655
O3 Gd1 O3 157.6(3) 8_646 6_655
O6 Gd1 O8 90.5(4) 3_557 5_545
O6 Gd1 O8 153.8(3) . 5_545
O3 Gd1 O8 124.0(3) 8_646 5_545
O3 Gd1 O8 72.1(3) 6_655 5_545
O6 Gd1 O8 153.8(3) 3_557 7_557
O6 Gd1 O8 90.5(4) . 7_557
O3 Gd1 O8 72.1(3) 8_646 7_557
O3 Gd1 O8 124.0(3) 6_655 7_557
O8 Gd1 O8 99.0(6) 5_545 7_557
O6 Gd1 O7 155.8(3) 3_557 7_557
O6 Gd1 O7 86.9(4) . 7_557
O3 Gd1 O7 121.4(3) 8_646 7_557
O3 Gd1 O7 73.7(3) 6_655 7_557
O8 Gd1 O7 80.6(4) 5_545 7_557
O8 Gd1 O7 50.4(3) 7_557 7_557
O6 Gd1 O7 86.9(4) 3_557 5_545
O6 Gd1 O7 155.8(3) . 5_545
O3 Gd1 O7 73.7(3) 8_646 5_545
O3 Gd1 O7 121.4(3) 6_655 5_545
O8 Gd1 O7 50.4(3) 5_545 5_545
O8 Gd1 O7 80.6(4) 7_557 5_545
O7 Gd1 O7 103.9(6) 7_557 5_545
O6 Gd1 C17 177.9(4) 3_557 7_557
O6 Gd1 C17 86.3(3) . 7_557
O3 Gd1 C17 96.8(3) 8_646 7_557
O3 Gd1 C17 98.2(3) 6_655 7_557
O8 Gd1 C17 91.6(4) 5_545 7_557
O8 Gd1 C17 25.8(3) 7_557 7_557
O7 Gd1 C17 24.9(3) 7_557 7_557
O7 Gd1 C17 94.6(4) 5_545 7_557
O6 Gd1 C17 86.3(3) 3_557 5_545
O6 Gd1 C17 177.9(4) . 5_545
O3 Gd1 C17 98.2(3) 8_646 5_545
O3 Gd1 C17 96.8(3) 6_655 5_545
O8 Gd1 C17 25.8(3) 5_545 5_545
O8 Gd1 C17 91.6(4) 7_557 5_545
O7 Gd1 C17 94.6(4) 7_557 5_545
O7 Gd1 C17 24.9(3) 5_545 5_545
C17 Gd1 C17 95.7(5) 7_557 5_545
O4 Gd2 O4 85.7(4) 5_445 8_646
O4 Gd2 O5 82.3(2) 5_445 4_656
O4 Gd2 O5 83.0(2) 8_646 4_656
O4 Gd2 O5 83.0(2) 5_445 .
O4 Gd2 O5 82.3(2) 8_646 .
O5 Gd2 O5 159.8(3) 4_656 .
O4 Gd2 O1 153.9(2) 5_445 .
O4 Gd2 O1 100.0(3) 8_646 .
O5 Gd2 O1 123.6(2) 4_656 .
O5 Gd2 O1 72.7(2) . .
O4 Gd2 O1 100.0(3) 5_445 4_656
O4 Gd2 O1 153.9(3) 8_646 4_656
O5 Gd2 O1 72.7(2) 4_656 4_656
O5 Gd2 O1 123.6(2) . 4_656
O1 Gd2 O1 86.0(5) . 4_656
O4 Gd2 O2 154.1(2) 5_445 .
O4 Gd2 O2 82.3(3) 8_646 .
O5 Gd2 O2 73.6(2) 4_656 .
O5 Gd2 O2 117.8(2) . .
O1 Gd2 O2 51.6(3) . .
O1 Gd2 O2 81.7(3) 4_656 .
O4 Gd2 O2 82.3(3) 5_445 4_656
O4 Gd2 O2 154.1(2) 8_646 4_656
O5 Gd2 O2 117.8(2) 4_656 4_656
O5 Gd2 O2 73.6(2) . 4_656
O1 Gd2 O2 81.7(3) . 4_656
O1 Gd2 O2 51.6(3) 4_656 4_656
O2 Gd2 O2 117.0(4) . 4_656
O4 Gd2 C1 177.4(3) 5_445 .
O4 Gd2 C1 91.9(3) 8_646 .
O5 Gd2 C1 98.4(3) 4_656 .
O5 Gd2 C1 95.8(3) . .
O1 Gd2 C1 25.9(3) . .
O1 Gd2 C1 82.5(3) 4_656 .
O2 Gd2 C1 25.7(3) . .
O2 Gd2 C1 99.5(3) 4_656 .
O4 Gd2 C1 91.9(3) 5_445 4_656
O4 Gd2 C1 177.4(3) 8_646 4_656
O5 Gd2 C1 95.8(3) 4_656 4_656
O5 Gd2 C1 98.4(3) . 4_656
O1 Gd2 C1 82.5(3) . 4_656
O1 Gd2 C1 25.9(3) 4_656 4_656
O2 Gd2 C1 99.5(3) . 4_656
O2 Gd2 C1 25.7(3) 4_656 4_656
C1 Gd2 C1 90.6(5) . 4_656
O2 C1 O1 117.2(10) . .
O2 C1 C2 121.2(10) . .
O1 C1 C2 121.6(9) . .
O2 C1 Gd2 59.6(6) . .
O1 C1 Gd2 57.6(6) . .
C2 C1 Gd2 179.0(7) . .
C7 C2 C3 119.8(10) . .
C7 C2 C1 120.7(9) . .
C3 C2 C1 119.2(9) . .
C4 C3 C2 120.3(10) . .
C3 C4 C5 119.1(11) . .
C3 C4 O9 111.7(13) . .
C5 C4 O9 122.8(12) . .
C3 C4 C9 121.5(14) . .
C5 C4 C9 118.9(15) . .
O9 C4 C9 32.3(10) . .
C4 C5 C6 120.6(10) . .
C7 C6 C5 120.1(10) . .
C7 C6 C8 121.3(9) . .
C5 C6 C8 118.6(9) . .
C6 C7 C2 119.4(11) . .
O4 C8 O3 128.6(9) . .
O4 C8 C6 116.4(8) . .
O3 C8 C6 115.0(10) . .
O9 C9 C4 104.4(16) 3_567 .
O6 C10 O5 126.0(9) . .
O6 C10 C11 118.8(8) . .
O5 C10 C11 114.6(9) . .
C16 C11 C12 120.3(10) . .
C16 C11 C10 117.1(9) . .
C12 C11 C10 122.4(9) . .
C13 C12 C11 119.6(12) . .
C14 C13 C12 120.3(10) . .
C14 C13 C17 119.1(10) . .
C12 C13 C17 120.3(9) . .
C13 C14 C15 119.6(11) . .
C16 C15 C14 119.7(11) . .
C16 C15 O10 129.0(12) . .
C14 C15 O10 107.2(12) . .
C16 C15 C18 115.1(14) . .
C14 C15 C18 124.7(14) . .
O10 C15 C18 31.2(12) . .
C15 C16 C11 120.2(10) . .
O7 C17 O8 119.2(12) . .
O7 C17 C13 121.1(10) . .
O8 C17 C13 119.6(11) . .
O7 C17 Gd1 61.1(7) . 5_455
O8 C17 Gd1 58.8(7) . 5_455
C13 C17 Gd1 173.6(8) . 5_455
O10 C18 C15 102.4(18) 4_657 .
C1 O1 Gd2 96.5(6) . .
C1 O2 Gd2 94.7(7) . .
C8 O3 Gd1 137.2(6) . 6_654
C8 O4 Gd2 163.6(7) . 5
C10 O5 Gd2 137.7(7) . .
C10 O6 Gd1 171.3(7) . .
C17 O7 Gd1 94.0(8) . 5_455
C17 O8 Gd1 95.5(8) . 5_455
C4 O9 C9 119.2(13) . 3_567
C18 O10 C15 115.0(13) 4_657 .

loop_
_geom_bond_atom_site_label_1
_geom_bond_atom_site_label_2
_geom_bond_distance
_geom_bond_site_symmetry_2
Gd1 O6 2.268(8) 3_557
Gd1 O6 2.268(7) .
Gd1 O3 2.358(7) 8_646
Gd1 O3 2.358(7) 6_655
Gd1 O8 2.421(9) 5_545
Gd1 O8 2.421(9) 7_557
Gd1 O7 2.475(9) 7_557
Gd1 O7 2.475(9) 5_545
Gd1 C17 2.819(12) 7_557
Gd1 C17 2.819(12) 5_545
Gd2 O4 2.263(7) 5_445
Gd2 O4 2.263(7) 8_646
Gd2 O5 2.357(7) 4_656
Gd2 O5 2.357(7) .
Gd2 O1 2.442(8) .
Gd2 O1 2.442(8) 4_656
Gd2 O2 2.489(8) .
Gd2 O2 2.489(8) 4_656
Gd2 C1 2.875(11) .
Gd2 C1 2.875(11) 4_656
C1 O2 1.250(12) .
C1 O1 1.265(13) .
C1 C2 1.501(14) .
C2 C7 1.392(15) .
C2 C3 1.406(15) .
C3 C4 1.372(18) .
C4 C5 1.384(15) .
C4 O9 1.402(19) .
C4 C9 1.50(3) .
C5 C6 1.398(13) .
C6 C7 1.378(13) .
C6 C8 1.515(13) .
C8 O4 1.228(13) .
C8 O3 1.266(12) .
C9 O9 1.43(2) 3_567
C10 O6 1.197(13) .
C10 O5 1.294(12) .
C10 C11 1.504(13) .
C11 C16 1.376(13) .
C11 C12 1.381(13) .
C12 C13 1.372(16) .
C13 C14 1.374(16) .
C13 C17 1.532(15) .
C14 C15 1.398(17) .
C15 C16 1.362(15) .
C15 O10 1.41(2) .
C15 C18 1.57(3) .
C17 O7 1.188(13) .
C17 O8 1.231(14) .
C17 Gd1 2.819(12) 5_455
C18 O10 1.39(3) 4_657
O3 Gd1 2.358(7) 6_654
O4 Gd2 2.263(7) 5
O7 Gd1 2.475(9) 5_455
O8 Gd1 2.421(9) 5_455
O9 C9 1.43(2) 3_567
O10 C18 1.39(3) 4_657

loop_
_platon_squeeze_void_nr
_platon_squeeze_void_average_x
_platon_squeeze_void_average_y
_platon_squeeze_void_average_z
_platon_squeeze_void_volume
_platon_squeeze_void_count_electrons
1 0.000 0.000 -0.002 581.8 77.0
2 0.500 0.500 0.362 581.8 76.9
